data_7708790
loop_
_publ_author_name
'Zhong, Minling'
'Zhang, Jie'
'Lu, Zhenpin'
'Xie, Zuowei'

_publ_section_title
;
 Diboration of Alkenes and Alkynes with a Carborane-Fused Four-Membered
 Boracycle Bearing an Electron-Precise B-B Bond
;
_journal_name_full 'Dalton Transactions'
_journal_paper_doi 10.1039/D1DT03665C
_journal_year 2021
_chemical_formula_sum 'C13 H32 B12 Br2 S2'
_chemical_formula_weight 542.04
_space_group_crystal_system orthorhombic
_space_group_IT_number 62
_space_group_name_Hall '-P 2ac 2n'
_space_group_name_H-M_alt 'P n m a'
_atom_sites_solution_hydrogens geom
_audit_creation_method SHELXL-2018/3
_audit_update_record
;
2021-11-09 deposited with the CCDC.	2021-11-10 downloaded from the CCDC.
;
_cell_angle_alpha 90
_cell_angle_beta 90
_cell_angle_gamma 90
_cell_formula_units_Z 4
_cell_length_a 13.4739(3)
_cell_length_b 14.7910(3)
_cell_length_c 11.6500(3)
_cell_measurement_reflns_used 1513
_cell_measurement_temperature 295(2)
_cell_measurement_theta_max 15
_cell_measurement_theta_min 15
_cell_volume 2321.76(9)
_computing_cell_refinement 'BRUKER D8VENTURE DIFFRACTOMETER'
_computing_data_collection 'BRUKER D8VENTURE DIFFRACTOMETER'
_computing_data_reduction 'BRUKER D8VENTURE DIFFRACTOMETER'
_computing_structure_refinement 'SHELXL-2018/3 (Sheldrick, 2018)'
_computing_structure_solution 'SHELXT 2014/5 (Sheldrick, 2014)'
_diffrn_ambient_temperature 295(2)
_diffrn_measured_fraction_theta_full 0.985
_diffrn_measured_fraction_theta_max 0.985
_diffrn_measurement_device_type 'BRUKER D8VENTURE DIFFRACTOMETER'
_diffrn_measurement_method 'PHI & OMEGA SCAN'
_diffrn_radiation_type MoK\a
_diffrn_radiation_wavelength 0.71073
_diffrn_reflns_av_R_equivalents 0.0436
_diffrn_reflns_av_unetI/netI 0.0203
_diffrn_reflns_Laue_measured_fraction_full 0.985
_diffrn_reflns_Laue_measured_fraction_max 0.985
_diffrn_reflns_limit_h_max 16
_diffrn_reflns_limit_h_min -14
_diffrn_reflns_limit_k_max 17
_diffrn_reflns_limit_k_min -17
_diffrn_reflns_limit_l_max 13
_diffrn_reflns_limit_l_min -13
_diffrn_reflns_number 29236
_diffrn_reflns_point_group_measured_fraction_full 0.985
_diffrn_reflns_point_group_measured_fraction_max 0.985
_diffrn_reflns_theta_full 25.242
_diffrn_reflns_theta_max 25.248
_diffrn_reflns_theta_min 2.311
_exptl_absorpt_coefficient_mu 3.672
_exptl_absorpt_correction_T_max 0.7456
_exptl_absorpt_correction_T_min 0.3848
_exptl_absorpt_correction_type multi-scan
_exptl_absorpt_process_details
;
 SADABS 2016/2: Krause, L., Herbst-Irmer, R., Sheldrick G.M. & Stalke D.,
 J. Appl. Cryst. 48 (2015) 3-10
;
_exptl_crystal_colour colourless
_exptl_crystal_density_diffrn 1.551
_exptl_crystal_description block
_exptl_crystal_F_000 1088
_exptl_crystal_size_max 0.500
_exptl_crystal_size_mid 0.400
_exptl_crystal_size_min 0.300
_refine_diff_density_max 0.408
_refine_diff_density_min -0.246
_refine_diff_density_rms 0.048
_refine_ls_extinction_method none
_refine_ls_goodness_of_fit_ref 1.054
_refine_ls_hydrogen_treatment constr
_refine_ls_matrix_type full
_refine_ls_number_parameters 139
_refine_ls_number_reflns 2151
_refine_ls_number_restraints 0
_refine_ls_restrained_S_all 1.054
_refine_ls_R_factor_all 0.0261
_refine_ls_R_factor_gt 0.0239
_refine_ls_shift/su_max 0.001
_refine_ls_shift/su_mean 0.000
_refine_ls_structure_factor_coef Fsqd
_refine_ls_weighting_details 'w=1/[\s^2^(Fo^2^)+(0.0252P)^2^+1.7640P] where P=(Fo^2^+2Fc^2^)/3'
_refine_ls_weighting_scheme calc
_refine_ls_wR_factor_gt 0.0597
_refine_ls_wR_factor_ref 0.0613
_reflns_Friedel_coverage 0.000
_reflns_number_gt 2015
_reflns_number_total 2151
_reflns_threshold_expression 'I > 2\s(I)'
_cod_data_source_file d1dt03665c2.cif
_cod_data_source_block 3e
_cod_database_code 7708790
_shelx_shelxl_version_number 2018/3
_shelx_space_group_comment
;
The symmetry employed for this shelxl refinement is uniquely defined
by the following loop, which should always be used as a source of
symmetry information in preference to the above space-group names.
They are only intended as comments.
;
_shelx_estimated_absorpt_t_min 0.261
_shelx_estimated_absorpt_t_max 0.405

loop_
_space_group_symop_operation_xyz
'x, y, z'
'-x+1/2, -y, z+1/2'
'-x, y+1/2, -z'
'x+1/2, -y+1/2, -z+1/2'
'-x, -y, -z'
'x-1/2, y, -z-1/2'
'x, -y-1/2, z'
'-x-1/2, y-1/2, z-1/2'

loop_
_atom_site_label
_atom_site_type_symbol
_atom_site_fract_x
_atom_site_fract_y
_atom_site_fract_z
_atom_site_U_iso_or_equiv
_atom_site_adp_type
_atom_site_occupancy
_atom_site_site_symmetry_order
_atom_site_calc_flag
_atom_site_refinement_flags_posn
_atom_site_refinement_flags_adp
_atom_site_refinement_flags_occupancy
_atom_site_disorder_assembly
_atom_site_disorder_group
Br1 Br 0.79853(2) 0.40925(2) 0.25818(2) 0.03951(10) Uani 1 1 d . . . . .
S1 S 0.57607(4) 0.46702(3) 0.33712(5) 0.03410(14) Uani 1 1 d . . . . .
C1 C 0.67048(13) 0.30763(11) 0.43063(15) 0.0244(4) Uani 1 1 d . . . . .
C11 C 0.64840(19) 0.55320(14) 0.4078(2) 0.0513(6) Uani 1 1 d . . . . .
H11A H 0.664314 0.533819 0.484281 0.077 Uiso 1 1 calc R U . . .
H11B H 0.708574 0.563381 0.365627 0.077 Uiso 1 1 calc R U . . .
H11C H 0.610820 0.608280 0.411188 0.077 Uiso 1 1 calc R U . . .
C12 C 0.55802(19) 0.52026(17) 0.2008(2) 0.0548(7) Uani 1 1 d . . . . .
H12A H 0.519530 0.481331 0.152129 0.082 Uiso 1 1 calc R U . . .
H12B H 0.523555 0.576457 0.211288 0.082 Uiso 1 1 calc R U . . .
H12C H 0.621309 0.531558 0.165728 0.082 Uiso 1 1 calc R U . . .
C13 C 0.60535(13) 0.30408(12) 0.20614(16) 0.0271(4) Uani 1 1 d . . . . .
H13A H 0.535637 0.322295 0.212593 0.033 Uiso 1 1 calc R U . . .
C14 C 0.63659(15) 0.32589(15) 0.08092(16) 0.0369(5) Uani 1 1 d . . . . .
H14A H 0.663486 0.386890 0.070388 0.044 Uiso 1 1 calc R U . . .
C15 C 0.7105(2) 0.250000 0.0545(3) 0.0422(7) Uani 1 2 d S T P . .
H15A H 0.767215 0.250000 0.105729 0.051 Uiso 1 2 calc R U P . .
H15B H 0.732305 0.249999 -0.024834 0.051 Uiso 1 2 calc R U P . .
C16 C 0.55066(17) 0.30255(17) -0.00016(19) 0.0476(6) Uani 1 1 d . . . . .
H16A H 0.562416 0.326224 -0.076606 0.057 Uiso 1 1 calc R U . . .
H16B H 0.488269 0.326225 0.028504 0.057 Uiso 1 1 calc R U . . .
B3 B 0.5664(2) 0.250000 0.4757(3) 0.0276(6) Uani 1 2 d S T P . .
H3 H 0.496104 0.250000 0.427618 0.033 Uiso 1 2 calc R U P . .
B4 B 0.61057(17) 0.34596(15) 0.55175(19) 0.0319(5) Uani 1 1 d . . . . .
H4 H 0.567666 0.409184 0.554752 0.038 Uiso 1 1 calc R U . . .
B5 B 0.74127(18) 0.34645(16) 0.54246(19) 0.0345(5) Uani 1 1 d . . . . .
H5 H 0.783990 0.409765 0.538880 0.041 Uiso 1 1 calc R U . . .
B6 B 0.7776(2) 0.250000 0.4634(3) 0.0309(7) Uani 1 2 d S T P . .
H6 H 0.843365 0.250000 0.407447 0.037 Uiso 1 2 calc R U P . .
B7 B 0.5723(3) 0.250000 0.6292(3) 0.0353(7) Uani 1 2 d S T P . .
H7 H 0.504707 0.249999 0.682207 0.042 Uiso 1 2 calc R U P . .
B8 B 0.6817(2) 0.30975(17) 0.6704(2) 0.0424(6) Uani 1 1 d . . . . .
H8 H 0.685592 0.348685 0.750677 0.051 Uiso 1 1 calc R U . . .
B9 B 0.7861(3) 0.250000 0.6157(3) 0.0417(8) Uani 1 2 d S T P . .
H9 H 0.858038 0.250000 0.660218 0.050 Uiso 1 2 calc R U P . .
B10 B 0.66344(15) 0.35765(14) 0.30618(18) 0.0262(4) Uani 1 1 d . . . . .

loop_
_atom_site_aniso_label
_atom_site_aniso_U_11
_atom_site_aniso_U_22
_atom_site_aniso_U_33
_atom_site_aniso_U_23
_atom_site_aniso_U_13
_atom_site_aniso_U_12
Br1 0.03039(14) 0.04187(16) 0.04628(15) 0.00756(9) 0.00507(8) -0.00947(8)
S1 0.0358(3) 0.0219(2) 0.0445(3) 0.0064(2) 0.0038(2) 0.0016(2)
C1 0.0264(9) 0.0193(9) 0.0274(9) -0.0018(7) -0.0001(7) -0.0012(7)
C11 0.0556(14) 0.0249(11) 0.0735(17) -0.0043(11) 0.0021(13) -0.0047(10)
C12 0.0643(16) 0.0412(13) 0.0589(15) 0.0252(12) 0.0044(13) 0.0103(12)
C13 0.0255(9) 0.0297(10) 0.0260(9) 0.0038(8) 0.0008(7) 0.0017(8)
C14 0.0365(10) 0.0466(12) 0.0277(10) 0.0078(9) 0.0007(8) -0.0036(9)
C15 0.0375(16) 0.062(2) 0.0270(15) 0.000 0.0070(12) 0.000
C16 0.0492(13) 0.0659(16) 0.0276(11) 0.0083(10) -0.0062(9) 0.0026(11)
B3 0.0310(15) 0.0224(14) 0.0294(15) 0.000 0.0055(12) 0.000
B4 0.0404(12) 0.0258(10) 0.0295(11) -0.0038(9) 0.0045(9) 0.0008(9)
B5 0.0405(12) 0.0313(11) 0.0316(11) -0.0059(9) -0.0063(10) -0.0058(10)
B6 0.0301(15) 0.0308(16) 0.0317(16) 0.000 -0.0075(13) 0.000
B7 0.0485(19) 0.0304(16) 0.0272(15) 0.000 0.0082(14) 0.000
B8 0.0596(16) 0.0408(14) 0.0268(11) -0.0057(10) -0.0033(11) -0.0028(12)
B9 0.050(2) 0.044(2) 0.0315(17) 0.000 -0.0130(15) 0.000
B10 0.0246(10) 0.0229(10) 0.0311(11) 0.0034(8) 0.0040(9) -0.0006(8)

loop_
_atom_type_symbol
_atom_type_description
_atom_type_scat_dispersion_real
_atom_type_scat_dispersion_imag
_atom_type_scat_source
C C 0.0033 0.0016 'International Tables Vol C Tables 4.2.6.8 and 6.1.1.4'
H H 0.0000 0.0000 'International Tables Vol C Tables 4.2.6.8 and 6.1.1.4'
B B 0.0013 0.0007 'International Tables Vol C Tables 4.2.6.8 and 6.1.1.4'
Br Br -0.2901 2.4595 'International Tables Vol C Tables 4.2.6.8 and 6.1.1.4'
S S 0.1246 0.1234 'International Tables Vol C Tables 4.2.6.8 and 6.1.1.4'

loop_
_geom_angle_atom_site_label_1
_geom_angle_atom_site_label_2
_geom_angle_atom_site_label_3
_geom_angle
_geom_angle_site_symmetry_1
_geom_angle_site_symmetry_3
_geom_angle_publ_flag
C12 S1 C11 99.66(13) . . ?
C12 S1 B10 105.75(11) . . ?
C11 S1 B10 109.30(10) . . ?
B10 C1 C1 116.98(9) . 7_565 ?
B10 C1 B5 123.81(15) . . ?
C1 C1 B5 109.57(10) 7_565 . ?
B10 C1 B6 118.12(16) . . ?
C1 C1 B6 60.28(7) 7_565 . ?
B5 C1 B6 61.96(13) . . ?
B10 C1 B4 123.51(15) . . ?
C1 C1 B4 109.22(9) 7_565 . ?
B5 C1 B4 61.81(13) . . ?
B6 C1 B4 112.02(17) . . ?
B10 C1 B3 116.62(16) . . ?
C1 C1 B3 60.36(7) 7_565 . ?
B5 C1 B3 112.77(17) . . ?
B6 C1 B3 111.74(14) . . ?
B4 C1 B3 62.06(12) . . ?
S1 C11 H11A 109.5 . . ?
S1 C11 H11B 109.5 . . ?
H11A C11 H11B 109.5 . . ?
S1 C11 H11C 109.5 . . ?
H11A C11 H11C 109.5 . . ?
H11B C11 H11C 109.5 . . ?
S1 C12 H12A 109.5 . . ?
S1 C12 H12B 109.5 . . ?
H12A C12 H12B 109.5 . . ?
S1 C12 H12C 109.5 . . ?
H12A C12 H12C 109.5 . . ?
H12B C12 H12C 109.5 . . ?
C14 C13 C13 101.99(11) . 7_565 ?
C14 C13 B10 116.46(16) . . ?
C13 C13 B10 119.44(10) 7_565 . ?
C14 C13 H13A 106.0 . . ?
C13 C13 H13A 106.0 7_565 . ?
B10 C13 H13A 106.0 . . ?
C15 C14 C16 101.6(2) . . ?
C15 C14 C13 102.29(17) . . ?
C16 C14 C13 109.11(16) . . ?
C15 C14 H14A 114.2 . . ?
C16 C14 H14A 114.2 . . ?
C13 C14 H14A 114.2 . . ?
C14 C15 C14 94.3(2) . 7_565 ?
C14 C15 H15A 112.9 . . ?
C14 C15 H15A 112.9 7_565 . ?
C14 C15 H15B 112.9 . . ?
C14 C15 H15B 112.9 7_565 . ?
H15A C15 H15B 110.3 . . ?
C14 C16 C16 103.01(13) . 7_565 ?
C14 C16 H16A 111.2 . . ?
C16 C16 H16A 111.2 7_565 . ?
C14 C16 H16B 111.2 . . ?
C16 C16 H16B 111.2 7_565 . ?
H16A C16 H16B 109.1 . . ?
C1 B3 C1 59.28(15) 7_565 . ?
C1 B3 B4 58.91(11) 7_565 7_565 ?
C1 B3 B4 105.91(19) . 7_565 ?
C1 B3 B4 105.92(19) 7_565 . ?
C1 B3 B4 58.92(11) . . ?
B4 B3 B4 106.1(2) 7_565 . ?
C1 B3 B7 105.6(2) 7_565 . ?
C1 B3 B7 105.6(2) . . ?
B4 B3 B7 59.12(12) 7_565 . ?
B4 B3 B7 59.12(12) . . ?
C1 B3 H3 123.0 7_565 . ?
C1 B3 H3 123.0 . . ?
B4 B3 H3 122.9 7_565 . ?
B4 B3 H3 122.9 . . ?
B7 B3 H3 123.2 . . ?
C1 B4 B7 107.00(16) . . ?
C1 B4 B5 58.88(12) . . ?
B7 B4 B5 109.12(19) . . ?
C1 B4 B8 106.70(16) . . ?
B7 B4 B8 60.84(16) . . ?
B5 B4 B8 60.49(14) . . ?
C1 B4 B3 59.03(13) . . ?
B7 B4 B3 60.84(15) . . ?
B5 B4 B3 107.91(17) . . ?
B8 B4 B3 109.28(17) . . ?
C1 B4 H4 123.5 . . ?
B7 B4 H4 121.0 . . ?
B5 B4 H4 121.5 . . ?
B8 B4 H4 121.2 . . ?
B3 B4 H4 121.3 . . ?
C1 B5 B4 59.31(12) . . ?
C1 B5 B6 59.17(13) . . ?
B4 B5 B6 107.77(17) . . ?
C1 B5 B9 106.64(16) . . ?
B4 B5 B9 107.92(19) . . ?
B6 B5 B9 60.36(16) . . ?
C1 B5 B8 106.47(16) . . ?
B4 B5 B8 59.76(14) . . ?
B6 B5 B8 108.39(17) . . ?
B9 B5 B8 60.24(17) . . ?
C1 B5 H5 123.2 . . ?
B4 B5 H5 121.9 . . ?
B6 B5 H5 121.5 . . ?
B9 B5 H5 121.8 . . ?
B8 B5 H5 121.9 . . ?
C1 B6 C1 59.45(15) 7_565 . ?
C1 B6 B5 106.46(19) 7_565 . ?
C1 B6 B5 58.86(12) . . ?
C1 B6 B5 58.86(12) 7_565 7_565 ?
C1 B6 B5 106.46(19) . 7_565 ?
B5 B6 B5 107.7(2) . 7_565 ?
C1 B6 B9 106.0(2) 7_565 . ?
C1 B6 B9 106.0(2) . . ?
B5 B6 B9 59.85(13) . . ?
B5 B6 B9 59.85(13) 7_565 . ?
C1 B6 H6 123.0 7_565 . ?
C1 B6 H6 123.0 . . ?
B5 B6 H6 122.1 . . ?
B5 B6 H6 122.1 7_565 . ?
B9 B6 H6 122.7 . . ?
B4 B7 B4 107.6(2) . 7_565 ?
B4 B7 B8 59.73(14) . . ?
B4 B7 B8 107.2(2) 7_565 . ?
B4 B7 B8 107.2(2) . 7_565 ?
B4 B7 B8 59.73(14) 7_565 7_565 ?
B8 B7 B8 59.4(2) . 7_565 ?
B4 B7 B3 60.04(12) . . ?
B4 B7 B3 60.04(12) 7_565 . ?
B8 B7 B3 107.8(2) . . ?
B8 B7 B3 107.8(2) 7_565 . ?
B4 B7 H7 122.0 . . ?
B4 B7 H7 122.0 7_565 . ?
B8 B7 H7 122.2 . . ?
B8 B7 H7 122.2 7_565 . ?
B3 B7 H7 121.6 . . ?
B4 B8 B8 107.66(11) . 7_565 ?
B4 B8 B5 59.75(13) . . ?
B8 B8 B5 107.78(11) 7_565 . ?
B4 B8 B9 107.43(18) . . ?
B8 B8 B9 60.21(10) 7_565 . ?
B5 B8 B9 59.62(14) . . ?
B4 B8 B7 59.43(14) . . ?
B8 B8 B7 60.31(10) 7_565 . ?
B5 B8 B7 107.42(18) . . ?
B9 B8 B7 108.11(17) . . ?
B4 B8 H8 122.2 . . ?
B8 B8 H8 121.6 7_565 . ?
B5 B8 H8 122.1 . . ?
B9 B8 H8 121.8 . . ?
B7 B8 H8 121.8 . . ?
B5 B9 B5 107.6(2) . 7_565 ?
B5 B9 B6 59.79(13) . . ?
B5 B9 B6 59.79(13) 7_565 . ?
B5 B9 B8 107.7(2) . 7_565 ?
B5 B9 B8 60.14(14) 7_565 7_565 ?
B6 B9 B8 107.9(2) . 7_565 ?
B5 B9 B8 60.14(14) . . ?
B5 B9 B8 107.7(2) 7_565 . ?
B6 B9 B8 107.9(2) . . ?
B8 B9 B8 59.6(2) 7_565 . ?
B5 B9 H9 121.9 . . ?
B5 B9 H9 121.9 7_565 . ?
B6 B9 H9 121.8 . . ?
B8 B9 H9 121.9 7_565 . ?
B8 B9 H9 121.9 . . ?
C13 B10 C1 116.63(15) . . ?
C13 B10 S1 103.78(12) . . ?
C1 B10 S1 103.71(12) . . ?
C13 B10 Br1 114.62(13) . . ?
C1 B10 Br1 111.07(12) . . ?
S1 B10 Br1 105.43(9) . . ?

loop_
_geom_bond_atom_site_label_1
_geom_bond_atom_site_label_2
_geom_bond_distance
_geom_bond_site_symmetry_2
_geom_bond_publ_flag
Br1 B10 2.051(2) . ?
S1 C12 1.790(2) . ?
S1 C11 1.804(2) . ?
S1 B10 2.033(2) . ?
C1 B10 1.630(3) . ?
C1 C1 1.705(3) 7_565 ?
C1 B5 1.714(3) . ?
C1 B6 1.719(3) . ?
C1 B4 1.722(3) . ?
C1 B3 1.724(3) . ?
C11 H11A 0.9600 . ?
C11 H11B 0.9600 . ?
C11 H11C 0.9600 . ?
C12 H12A 0.9600 . ?
C12 H12B 0.9600 . ?
C12 H12C 0.9600 . ?
C13 C14 1.552(3) . ?
C13 C13 1.600(4) 7_565 ?
C13 B10 1.612(3) . ?
C13 H13A 0.9800 . ?
C14 C15 1.531(3) . ?
C14 C16 1.534(3) . ?
C14 H14A 0.9800 . ?
C15 H15A 0.9700 . ?
C15 H15B 0.9700 . ?
C16 C16 1.555(5) 7_565 ?
C16 H16A 0.9700 . ?
C16 H16B 0.9700 . ?
B3 B4 1.776(3) 7_565 ?
B3 B4 1.776(3) . ?
B3 B7 1.790(4) . ?
B3 H3 1.1000 . ?
B4 B7 1.759(3) . ?
B4 B5 1.764(3) . ?
B4 B8 1.765(3) . ?
B4 H4 1.1000 . ?
B5 B6 1.767(3) . ?
B5 B9 1.768(3) . ?
B5 B8 1.777(3) . ?
B5 H5 1.1000 . ?
B6 B9 1.777(5) . ?
B6 H6 1.1000 . ?
B7 B8 1.784(4) . ?
B7 B8 1.784(4) 7_565 ?
B7 H7 1.1000 . ?
B8 B8 1.768(5) 7_565 ?
B8 B9 1.779(4) . ?
B8 H8 1.1000 . ?
B9 H9 1.1000 . ?

loop_
_geom_torsion_atom_site_label_1
_geom_torsion_atom_site_label_2
_geom_torsion_atom_site_label_3
_geom_torsion_atom_site_label_4
_geom_torsion
_geom_torsion_site_symmetry_1
_geom_torsion_site_symmetry_2
_geom_torsion_site_symmetry_3
_geom_torsion_site_symmetry_4
_geom_torsion_publ_flag
C13 C13 C14 C15 -35.59(15) 7_565 . . . ?
B10 C13 C14 C15 96.2(2) . . . . ?
C13 C13 C14 C16 71.51(16) 7_565 . . . ?
B10 C13 C14 C16 -156.65(18) . . . . ?
C16 C14 C15 C14 -55.9(2) . . . 7_565 ?
C13 C14 C15 C14 56.8(2) . . . 7_565 ?
C15 C14 C16 C16 35.34(14) . . . 7_565 ?
C13 C14 C16 C16 -72.20(15) . . . 7_565 ?
B10 C1 B3 C1 107.38(13) . . . 7_565 ?
B5 C1 B3 C1 -100.32(13) . . . 7_565 ?
B6 C1 B3 C1 -32.74(18) . . . 7_565 ?
B4 C1 B3 C1 -136.94(14) . . . 7_565 ?
B10 C1 B3 B4 144.83(16) . . . 7_565 ?
C1 C1 B3 B4 37.45(10) 7_565 . . 7_565 ?
B5 C1 B3 B4 -62.87(19) . . . 7_565 ?
B6 C1 B3 B4 4.7(2) . . . 7_565 ?
B4 C1 B3 B4 -99.5(2) . . . 7_565 ?
B10 C1 B3 B4 -115.68(17) . . . . ?
C1 C1 B3 B4 136.94(14) 7_565 . . . ?
B5 C1 B3 B4 36.62(15) . . . . ?
B6 C1 B3 B4 104.20(17) . . . . ?
B10 C1 B3 B7 -153.50(14) . . . . ?
C1 C1 B3 B7 99.11(13) 7_565 . . . ?
B5 C1 B3 B7 -1.21(17) . . . . ?
B6 C1 B3 B7 66.37(17) . . . . ?
B4 C1 B3 B7 -37.83(13) . . . . ?
B10 C1 B4 B7 143.84(19) . . . . ?
C1 C1 B4 B7 0.01(19) 7_565 . . . ?
B5 C1 B4 B7 -102.4(2) . . . . ?
B6 C1 B4 B7 -64.8(2) . . . . ?
B3 C1 B4 B7 38.95(19) . . . . ?
B10 C1 B4 B5 -113.72(19) . . . . ?
C1 C1 B4 B5 102.45(11) 7_565 . . . ?
B6 C1 B4 B5 37.63(14) . . . . ?
B3 C1 B4 B5 141.39(17) . . . . ?
B10 C1 B4 B8 -152.28(17) . . . . ?
C1 C1 B4 B8 63.89(15) 7_565 . . . ?
B5 C1 B4 B8 -38.57(15) . . . . ?
B6 C1 B4 B8 -0.93(19) . . . . ?
B3 C1 B4 B8 102.83(18) . . . . ?
B10 C1 B4 B3 104.89(19) . . . . ?
C1 C1 B4 B3 -38.94(12) 7_565 . . . ?
B5 C1 B4 B3 -141.39(17) . . . . ?
B6 C1 B4 B3 -103.76(16) . . . . ?
C1 B3 B4 C1 37.62(13) 7_565 . . . ?
B4 B3 B4 C1 99.16(19) 7_565 . . . ?
B7 B3 B4 C1 136.5(2) . . . . ?
C1 B3 B4 B7 -98.9(2) 7_565 . . . ?
C1 B3 B4 B7 -136.5(2) . . . . ?
B4 B3 B4 B7 -37.3(2) 7_565 . . . ?
C1 B3 B4 B5 3.5(2) 7_565 . . . ?
C1 B3 B4 B5 -34.15(15) . . . . ?
B4 B3 B4 B5 65.0(2) 7_565 . . . ?
B7 B3 B4 B5 102.3(2) . . . . ?
C1 B3 B4 B8 -60.7(2) 7_565 . . . ?
C1 B3 B4 B8 -98.34(18) . . . . ?
B4 B3 B4 B8 0.8(3) 7_565 . . . ?
B7 B3 B4 B8 38.16(19) . . . . ?
B10 C1 B5 B4 113.27(18) . . . . ?
C1 C1 B5 B4 -101.88(11) 7_565 . . . ?
B6 C1 B5 B4 -140.11(17) . . . . ?
B3 C1 B5 B4 -36.72(14) . . . . ?
B10 C1 B5 B6 -106.62(19) . . . . ?
C1 C1 B5 B6 38.23(13) 7_565 . . . ?
B4 C1 B5 B6 140.11(17) . . . . ?
B3 C1 B5 B6 103.39(16) . . . . ?
B10 C1 B5 B9 -145.4(2) . . . . ?
C1 C1 B5 B9 -0.6(2) 7_565 . . . ?
B6 C1 B5 B9 -38.8(2) . . . . ?
B4 C1 B5 B9 101.3(2) . . . . ?
B3 C1 B5 B9 64.6(2) . . . . ?
B10 C1 B5 B8 151.45(17) . . . . ?
C1 C1 B5 B8 -63.70(15) 7_565 . . . ?
B6 C1 B5 B8 -101.93(19) . . . . ?
B4 C1 B5 B8 38.18(15) . . . . ?
B3 C1 B5 B8 1.5(2) . . . . ?
B7 B4 B5 C1 98.75(17) . . . . ?
B8 B4 B5 C1 136.67(16) . . . . ?
B3 B4 B5 C1 34.21(15) . . . . ?
C1 B4 B5 B6 -35.33(15) . . . . ?
B7 B4 B5 B6 63.4(2) . . . . ?
B8 B4 B5 B6 101.34(18) . . . . ?
B3 B4 B5 B6 -1.1(2) . . . . ?
C1 B4 B5 B9 -99.09(17) . . . . ?
B7 B4 B5 B9 -0.3(2) . . . . ?
B8 B4 B5 B9 37.59(17) . . . . ?
B3 B4 B5 B9 -64.9(2) . . . . ?
C1 B4 B5 B8 -136.67(16) . . . . ?
B7 B4 B5 B8 -37.92(16) . . . . ?
B3 B4 B5 B8 -102.46(18) . . . . ?
B10 C1 B6 C1 -106.70(13) . . . 7_565 ?
B5 C1 B6 C1 137.83(14) . . . 7_565 ?
B4 C1 B6 C1 100.26(13) . . . 7_565 ?
B3 C1 B6 C1 32.77(18) . . . 7_565 ?
B10 C1 B6 B5 115.48(18) . . . . ?
C1 C1 B6 B5 -137.83(14) 7_565 . . . ?
B4 C1 B6 B5 -37.57(15) . . . . ?
B3 C1 B6 B5 -105.06(17) . . . . ?
B10 C1 B6 B5 -143.51(17) . . . 7_565 ?
C1 C1 B6 B5 -36.81(10) 7_565 . . 7_565 ?
B5 C1 B6 B5 101.0(2) . . . 7_565 ?
B4 C1 B6 B5 63.45(19) . . . 7_565 ?
B3 C1 B6 B5 -4.0(2) . . . 7_565 ?
B10 C1 B6 B9 153.89(15) . . . . ?
C1 C1 B6 B9 -99.41(14) 7_565 . . . ?
B5 C1 B6 B9 38.41(13) . . . . ?
B4 C1 B6 B9 0.84(17) . . . . ?
B3 C1 B6 B9 -66.65(17) . . . . ?
C1 B5 B6 C1 -37.08(14) . . . 7_565 ?
B4 B5 B6 C1 -1.7(2) . . . 7_565 ?
B9 B5 B6 C1 99.2(2) . . . 7_565 ?
B8 B5 B6 C1 61.5(2) . . . 7_565 ?
B4 B5 B6 C1 35.39(15) . . . . ?
B9 B5 B6 C1 136.3(2) . . . . ?
B8 B5 B6 C1 98.60(18) . . . . ?
C1 B5 B6 B5 -98.9(2) . . . 7_565 ?
B4 B5 B6 B5 -63.5(2) . . . 7_565 ?
B9 B5 B6 B5 37.4(2) . . . 7_565 ?
B8 B5 B6 B5 -0.3(3) . . . 7_565 ?
C1 B5 B6 B9 -136.3(2) . . . . ?
B4 B5 B6 B9 -100.9(2) . . . . ?
B8 B5 B6 B9 -37.7(2) . . . . ?
C1 B4 B7 B4 0.0(3) . . . 7_565 ?
B5 B4 B7 B4 -62.2(3) . . . 7_565 ?
B8 B4 B7 B4 -100.0(2) . . . 7_565 ?
B3 B4 B7 B4 38.1(2) . . . 7_565 ?
C1 B4 B7 B8 99.99(17) . . . . ?
B5 B4 B7 B8 37.77(16) . . . . ?
B3 B4 B7 B8 138.1(2) . . . . ?
C1 B4 B7 B8 62.9(2) . . . 7_565 ?
B5 B4 B7 B8 0.7(2) . . . 7_565 ?
B8 B4 B7 B8 -37.11(17) . . . 7_565 ?
B3 B4 B7 B8 100.98(19) . . . 7_565 ?
C1 B4 B7 B3 -38.11(17) . . . . ?
B5 B4 B7 B3 -100.33(19) . . . . ?
B8 B4 B7 B3 -138.1(2) . . . . ?
C1 B3 B7 B4 99.51(17) 7_565 . . . ?
C1 B3 B7 B4 37.73(13) . . . . ?
B4 B3 B7 B4 137.2(2) 7_565 . . . ?
C1 B3 B7 B4 -37.73(13) 7_565 . . 7_565 ?
C1 B3 B7 B4 -99.51(17) . . . 7_565 ?
B4 B3 B7 B4 -137.2(2) . . . 7_565 ?
C1 B3 B7 B8 62.23(13) 7_565 . . . ?
C1 B3 B7 B8 0.45(17) . . . . ?
B4 B3 B7 B8 100.0(2) 7_565 . . . ?
B4 B3 B7 B8 -37.28(14) . . . . ?
C1 B3 B7 B8 -0.45(17) 7_565 . . 7_565 ?
C1 B3 B7 B8 -62.23(13) . . . 7_565 ?
B4 B3 B7 B8 37.28(14) 7_565 . . 7_565 ?
B4 B3 B7 B8 -100.0(2) . . . 7_565 ?
C1 B4 B8 B8 -62.85(14) . . . 7_565 ?
B7 B4 B8 B8 37.64(12) . . . 7_565 ?
B5 B4 B8 B8 -100.67(11) . . . 7_565 ?
B3 B4 B8 B8 -0.52(17) . . . 7_565 ?
C1 B4 B8 B5 37.82(14) . . . . ?
B7 B4 B8 B5 138.32(18) . . . . ?
B3 B4 B8 B5 100.16(19) . . . . ?
C1 B4 B8 B9 0.6(2) . . . . ?
B7 B4 B8 B9 101.12(18) . . . . ?
B5 B4 B8 B9 -37.19(15) . . . . ?
B3 B4 B8 B9 63.0(2) . . . . ?
C1 B4 B8 B7 -100.49(17) . . . . ?
B5 B4 B8 B7 -138.32(18) . . . . ?
B3 B4 B8 B7 -38.16(18) . . . . ?
C1 B5 B8 B4 -37.98(14) . . . . ?
B6 B5 B8 B4 -100.28(18) . . . . ?
B9 B5 B8 B4 -138.05(18) . . . . ?
C1 B5 B8 B8 62.50(14) . . . 7_565 ?
B4 B5 B8 B8 100.48(11) . . . 7_565 ?
B6 B5 B8 B8 0.20(17) . . . 7_565 ?
B9 B5 B8 B8 -37.57(13) . . . 7_565 ?
C1 B5 B8 B9 100.07(18) . . . . ?
B4 B5 B8 B9 138.05(18) . . . . ?
B6 B5 B8 B9 37.77(18) . . . . ?
C1 B5 B8 B7 -1.1(2) . . . . ?
B4 B5 B8 B7 36.88(15) . . . . ?
B6 B5 B8 B7 -63.4(2) . . . . ?
B9 B5 B8 B7 -101.17(19) . . . . ?
B4 B7 B8 B4 100.7(2) 7_565 . . . ?
B8 B7 B8 B4 137.94(14) 7_565 . . . ?
B3 B7 B8 B4 37.41(14) . . . . ?
B4 B7 B8 B8 -137.94(14) . . . 7_565 ?
B4 B7 B8 B8 -37.27(11) 7_565 . . 7_565 ?
B3 B7 B8 B8 -100.53(14) . . . 7_565 ?
B4 B7 B8 B5 -37.02(16) . . . . ?
B4 B7 B8 B5 63.7(2) 7_565 . . . ?
B8 B7 B8 B5 100.92(15) 7_565 . . . ?
B3 B7 B8 B5 0.4(2) . . . . ?
B4 B7 B8 B9 -99.95(19) . . . . ?
B4 B7 B8 B9 0.7(2) 7_565 . . . ?
B8 B7 B8 B9 38.0(2) 7_565 . . . ?
B3 B7 B8 B9 -62.5(2) . . . . ?
C1 B5 B9 B5 0.9(3) . . . 7_565 ?
B4 B5 B9 B5 63.3(3) . . . 7_565 ?
B6 B5 B9 B5 -37.3(2) . . . 7_565 ?
B8 B5 B9 B5 100.7(2) . . . 7_565 ?
C1 B5 B9 B6 38.25(18) . . . . ?
B4 B5 B9 B6 100.66(19) . . . . ?
B8 B5 B9 B6 138.0(2) . . . . ?
C1 B5 B9 B8 -62.5(2) . . . 7_565 ?
B4 B5 B9 B8 -0.1(2) . . . 7_565 ?
B6 B5 B9 B8 -100.8(2) . . . 7_565 ?
B8 B5 B9 B8 37.26(17) . . . 7_565 ?
C1 B5 B9 B8 -99.79(18) . . . . ?
B4 B5 B9 B8 -37.38(16) . . . . ?
B6 B5 B9 B8 -138.0(2) . . . . ?
C1 B6 B9 B5 -100.05(17) 7_565 . . . ?
C1 B6 B9 B5 -37.95(14) . . . . ?
B5 B6 B9 B5 -138.0(2) 7_565 . . . ?
C1 B6 B9 B5 37.95(14) 7_565 . . 7_565 ?
C1 B6 B9 B5 100.05(17) . . . 7_565 ?
B5 B6 B9 B5 138.0(2) . . . 7_565 ?
C1 B6 B9 B8 0.41(18) 7_565 . . 7_565 ?
C1 B6 B9 B8 62.51(14) . . . 7_565 ?
B5 B6 B9 B8 100.5(2) . . . 7_565 ?
B5 B6 B9 B8 -37.54(15) 7_565 . . 7_565 ?
C1 B6 B9 B8 -62.51(14) 7_565 . . . ?
C1 B6 B9 B8 -0.41(18) . . . . ?
B5 B6 B9 B8 37.54(15) . . . . ?
B5 B6 B9 B8 -100.5(2) 7_565 . . . ?
B4 B8 B9 B5 37.25(15) . . . . ?
B8 B8 B9 B5 138.01(14) 7_565 . . . ?
B7 B8 B9 B5 99.98(18) . . . . ?
B4 B8 B9 B5 -63.3(2) . . . 7_565 ?
B8 B8 B9 B5 37.51(11) 7_565 . . 7_565 ?
B5 B8 B9 B5 -100.5(2) . . . 7_565 ?
B7 B8 B9 B5 -0.5(2) . . . 7_565 ?
B4 B8 B9 B6 -0.1(2) . . . . ?
B8 B8 B9 B6 100.63(15) 7_565 . . . ?
B5 B8 B9 B6 -37.38(14) . . . . ?
B7 B8 B9 B6 62.60(19) . . . . ?
B4 B8 B9 B8 -100.76(15) . . . 7_565 ?
B5 B8 B9 B8 -138.01(14) . . . 7_565 ?
B7 B8 B9 B8 -38.0(2) . . . 7_565 ?
C14 C13 B10 C1 -153.23(16) . . . . ?
C13 C13 B10 C1 -30.04(18) 7_565 . . . ?
C14 C13 B10 S1 93.44(16) . . . . ?
C13 C13 B10 S1 -143.36(6) 7_565 . . . ?
C14 C13 B10 Br1 -21.0(2) . . . . ?
C13 C13 B10 Br1 102.20(10) 7_565 . . . ?
C1 C1 B10 C13 29.29(18) 7_565 . . . ?
B5 C1 B10 C13 171.79(16) . . . . ?
B6 C1 B10 C13 98.26(18) . . . . ?
B4 C1 B10 C13 -112.00(19) . . . . ?
B3 C1 B10 C13 -39.3(2) . . . . ?
C1 C1 B10 S1 142.65(6) 7_565 . . . ?
B5 C1 B10 S1 -74.85(18) . . . . ?
B6 C1 B10 S1 -148.38(12) . . . . ?
B4 C1 B10 S1 1.4(2) . . . . ?
B3 C1 B10 S1 74.10(15) . . . . ?
C1 C1 B10 Br1 -104.55(9) 7_565 . . . ?
B5 C1 B10 Br1 38.0(2) . . . . ?
B6 C1 B10 Br1 -35.57(18) . . . . ?
B4 C1 B10 Br1 114.16(16) . . . . ?
B3 C1 B10 Br1 -173.10(11) . . . . ?
